data_7052292
loop_
_publ_author_name
'Kara, Hulya'
'Adams, Christopher J.'
'Orpen, A. Guy'
'Podesta, Thomas J.'

_publ_section_title
;
 Pyridinium boronic acid salts in crystal synthesis
;
_journal_issue 10
_journal_name_full 'New Journal of Chemistry'
_journal_page_first 1461
_journal_paper_doi 10.1039/b604729g
_journal_volume 30
_journal_year 2006
_chemical_formula_sum 'C14 H14 B2 N2 Ni O8 S4'
_chemical_formula_weight 546.84
_chemical_name_systematic
;
?
;
_space_group_IT_number 2
_symmetry_cell_setting triclinic
_symmetry_space_group_name_Hall '-P 1'
_symmetry_space_group_name_H-M 'P -1'
_atom_sites_solution_hydrogens geom
_atom_sites_solution_primary direct
_atom_sites_solution_secondary difmap
_audit_creation_method SHELXL-97
_cell_angle_alpha 101.79(3)
_cell_angle_beta 95.13(3)
_cell_angle_gamma 98.09(3)
_cell_formula_units_Z 1
_cell_length_a 3.9050(8)
_cell_length_b 10.220(2)
_cell_length_c 13.302(3)
_cell_measurement_reflns_used 2345
_cell_measurement_temperature 298(2)
_cell_measurement_theta_max 27.3525
_cell_measurement_theta_min 2.304
_cell_volume 510.7(2)
_computing_structure_refinement 'SHELXL-97 (Sheldrick, 1997)'
_computing_structure_solution 'SHELXS-97 (Sheldrick, 1990)'
_diffrn_ambient_temperature 298(2)
_diffrn_measured_fraction_theta_full 0.997
_diffrn_measured_fraction_theta_max 0.997
_diffrn_measurement_device_type 'CCD area detector'
_diffrn_measurement_method 'phi and omega scans'
_diffrn_radiation_monochromator graphite
_diffrn_radiation_source 'fine-focus sealed tube'
_diffrn_radiation_type MoK\a
_diffrn_radiation_wavelength 0.71073
_diffrn_reflns_av_R_equivalents 0.0503
_diffrn_reflns_av_sigmaI/netI 0.0517
_diffrn_reflns_limit_h_max 5
_diffrn_reflns_limit_h_min -5
_diffrn_reflns_limit_k_max 13
_diffrn_reflns_limit_k_min -13
_diffrn_reflns_limit_l_max 17
_diffrn_reflns_limit_l_min -17
_diffrn_reflns_number 5906
_diffrn_reflns_theta_full 27.48
_diffrn_reflns_theta_max 27.48
_diffrn_reflns_theta_min 1.58
_diffrn_standards_decay_% 0
_exptl_absorpt_coefficient_mu 1.406
_exptl_absorpt_correction_T_max 0.802
_exptl_absorpt_correction_T_min 0.592
_exptl_absorpt_correction_type psi-scan
_exptl_absorpt_process_details XPREP
_exptl_crystal_colour red
_exptl_crystal_density_diffrn 1.778
_exptl_crystal_density_method 'not measured'
_exptl_crystal_description prism
_exptl_crystal_F_000 278
_exptl_crystal_size_max 0.3
_exptl_crystal_size_mid 0.2
_exptl_crystal_size_min 0.1
_refine_diff_density_max 0.490
_refine_diff_density_min -0.432
_refine_diff_density_rms 0.131
_refine_ls_extinction_method none
_refine_ls_goodness_of_fit_ref 1.051
_refine_ls_hydrogen_treatment constr
_refine_ls_matrix_type full
_refine_ls_number_parameters 144
_refine_ls_number_reflns 2334
_refine_ls_number_restraints 0
_refine_ls_restrained_S_all 1.051
_refine_ls_R_factor_all 0.0416
_refine_ls_R_factor_gt 0.0328
_refine_ls_shift/su_max 0.001
_refine_ls_shift/su_mean 0.000
_refine_ls_structure_factor_coef Fsqd
_refine_ls_weighting_details 'calc w=1/[\s^2^(Fo^2^)+(0.0510P)^2^+0.0000P] where P=(Fo^2^+2Fc^2^)/3'
_refine_ls_weighting_scheme calc
_refine_ls_wR_factor_gt 0.0780
_refine_ls_wR_factor_ref 0.1013
_reflns_number_gt 1938
_reflns_number_total 2334
_reflns_threshold_expression >2sigma(I)
_cod_data_source_file b604729g.txt
_cod_data_source_block 7
_cod_depositor_comments
;
The following automatic conversions were performed:
'_symmetry_cell_setting' value 'Triclinic' changed to 'triclinic'
according to '/home/saulius/struct/CIF-dictionaries/cif_core.dic'
dictionary named 'cif_core.dic' version 2.4.1 from
2010-06-29.

'_exptl_absorpt_correction_type' value 'Psi-scan' changed to
'psi-scan' according to
'/home/saulius/struct/CIF-dictionaries/cif_core.dic' dictionary named
'cif_core.dic' version 2.4.1 from 2010-06-29.

Automatic conversion script
Id: cif_fix_enum 1527 2010-12-29 10:47:43Z saulius 
;
_cod_original_cell_volume 510.69(18)
_cod_original_sg_symbol_H-M P-1
_cod_database_code 7052292

loop_
_symmetry_equiv_pos_as_xyz
'x, y, z'
'-x, -y, -z'

loop_
_atom_site_label
_atom_site_type_symbol
_atom_site_fract_x
_atom_site_fract_y
_atom_site_fract_z
_atom_site_U_iso_or_equiv
_atom_site_adp_type
_atom_site_occupancy
_atom_site_symmetry_multiplicity
_atom_site_calc_flag
_atom_site_refinement_flags
_atom_site_disorder_assembly
_atom_site_disorder_group
Ni1 Ni 0.5000 0.5000 0.5000 0.02607(16) Uani 1 2 d S . .
S1 S 0.41513(19) 0.39748(7) 0.33715(5) 0.03038(19) Uani 1 1 d . . .
S2 S 0.16296(19) 0.33565(7) 0.54133(5) 0.03238(19) Uani 1 1 d . . .
O1 O 0.0641(6) 0.15835(19) 0.24974(15) 0.0433(6) Uani 1 1 d . . .
O2 O -0.1947(6) 0.11503(19) 0.42244(15) 0.0435(6) Uani 1 1 d . . .
O4 O 0.3326(7) 0.6249(2) -0.09839(17) 0.0564(7) Uani 1 1 d . . .
H4 H 0.3917 0.6189 -0.1566 0.085 Uiso 1 1 calc R . .
O3 O 0.6979(7) 0.8433(2) -0.06537(16) 0.0488(6) Uani 1 1 d . . .
H3 H 0.7634 0.8132 -0.1211 0.073 Uiso 1 1 calc R . .
B1 B 0.4906(9) 0.7444(3) -0.0370(3) 0.0346(7) Uani 1 1 d . . .
N1 N 0.5489(6) 0.9154(2) 0.24730(18) 0.0350(6) Uani 1 1 d . . .
H1 H 0.6437 0.9925 0.2858 0.042 Uiso 1 1 calc R . .
C1 C 0.1522(7) 0.2465(3) 0.3301(2) 0.0283(6) Uani 1 1 d . . .
C2 C 0.0159(7) 0.2189(3) 0.4290(2) 0.0287(6) Uani 1 1 d . . .
C3 C 0.4381(7) 0.7694(3) 0.0810(2) 0.0287(6) Uani 1 1 d . . .
C4 C 0.2561(8) 0.6740(3) 0.1262(2) 0.0343(7) Uani 1 1 d . . .
H4A H 0.1538 0.5902 0.0852 0.041 Uiso 1 1 calc R . .
C5 C 0.2247(8) 0.7011(3) 0.2301(2) 0.0372(7) Uani 1 1 d . . .
H5 H 0.1020 0.6364 0.2592 0.045 Uiso 1 1 calc R . .
C6 C 0.3755(8) 0.8241(3) 0.2904(2) 0.0368(7) Uani 1 1 d . . .
H6 H 0.3572 0.8438 0.3610 0.044 Uiso 1 1 calc R . .
C7 C 0.5814(8) 0.8917(3) 0.1460(2) 0.0326(6) Uani 1 1 d . . .
H7 H 0.7028 0.9590 0.1190 0.039 Uiso 1 1 calc R . .

loop_
_atom_site_aniso_label
_atom_site_aniso_U_11
_atom_site_aniso_U_22
_atom_site_aniso_U_33
_atom_site_aniso_U_23
_atom_site_aniso_U_13
_atom_site_aniso_U_12
Ni1 0.0291(3) 0.0272(3) 0.0172(3) 0.00022(18) 0.0046(2) -0.00566(19)
S1 0.0368(4) 0.0298(3) 0.0195(3) 0.0010(3) 0.0074(3) -0.0076(3)
S2 0.0391(4) 0.0339(4) 0.0188(3) 0.0022(3) 0.0067(3) -0.0091(3)
O1 0.0612(14) 0.0350(11) 0.0228(10) -0.0040(8) 0.0101(10) -0.0167(10)
O2 0.0569(14) 0.0346(11) 0.0300(11) 0.0021(9) 0.0087(10) -0.0176(10)
O4 0.0849(19) 0.0442(12) 0.0281(12) -0.0035(10) 0.0178(12) -0.0197(12)
O3 0.0687(16) 0.0415(12) 0.0295(11) 0.0022(9) 0.0184(11) -0.0130(11)
B1 0.0417(19) 0.0339(16) 0.0268(16) 0.0046(13) 0.0076(15) 0.0027(14)
N1 0.0436(15) 0.0274(11) 0.0277(12) -0.0026(10) 0.0012(11) -0.0010(10)
C1 0.0302(14) 0.0263(12) 0.0255(14) 0.0030(11) 0.0043(11) -0.0018(11)
C2 0.0326(15) 0.0283(13) 0.0224(13) 0.0027(10) 0.0044(11) -0.0010(11)
C3 0.0324(15) 0.0280(13) 0.0242(13) 0.0049(11) 0.0044(12) 0.0010(11)
C4 0.0395(17) 0.0284(13) 0.0304(15) 0.0024(11) 0.0050(13) -0.0051(12)
C5 0.0458(18) 0.0349(14) 0.0306(15) 0.0104(12) 0.0109(14) -0.0029(13)
C6 0.0466(18) 0.0409(16) 0.0235(14) 0.0069(12) 0.0074(13) 0.0074(14)
C7 0.0390(16) 0.0296(13) 0.0274(14) 0.0060(11) 0.0054(13) -0.0011(12)

loop_
_atom_type_symbol
_atom_type_description
_atom_type_scat_dispersion_real
_atom_type_scat_dispersion_imag
_atom_type_scat_source
C C 0.0033 0.0016 'International Tables Vol C Tables 4.2.6.8 and 6.1.1.4'
H H 0.0000 0.0000 'International Tables Vol C Tables 4.2.6.8 and 6.1.1.4'
B B 0.0013 0.0007 'International Tables Vol C Tables 4.2.6.8 and 6.1.1.4'
N N 0.0061 0.0033 'International Tables Vol C Tables 4.2.6.8 and 6.1.1.4'
O O 0.0106 0.0060 'International Tables Vol C Tables 4.2.6.8 and 6.1.1.4'
S S 0.1246 0.1234 'International Tables Vol C Tables 4.2.6.8 and 6.1.1.4'
Ni Ni 0.3393 1.1124 'International Tables Vol C Tables 4.2.6.8 and 6.1.1.4'

loop_
_geom_angle_atom_site_label_1
_geom_angle_atom_site_label_2
_geom_angle_atom_site_label_3
_geom_angle
_geom_angle_site_symmetry_1
_geom_angle_site_symmetry_3
_geom_angle_publ_flag
S2 Ni1 S2 180.0 2_666 . ?
S2 Ni1 S1 88.41(4) 2_666 . ?
S2 Ni1 S1 91.59(4) . . ?
S2 Ni1 S1 91.59(4) 2_666 2_666 ?
S2 Ni1 S1 88.41(4) . 2_666 ?
S1 Ni1 S1 180.0 . 2_666 ?
C1 S1 Ni1 106.08(10) . . ?
C2 S2 Ni1 106.51(10) . . ?
O3 B1 O4 126.8(3) . . ?
O3 B1 C3 116.0(3) . . ?
O4 B1 C3 117.2(3) . . ?
C6 N1 C7 122.4(2) . . ?
O1 C1 C2 117.8(2) . . ?
O1 C1 S1 124.1(2) . . ?
C2 C1 S1 118.10(19) . . ?
O2 C2 C1 118.1(2) . . ?
O2 C2 S2 124.4(2) . . ?
C1 C2 S2 117.55(18) . . ?
C7 C3 C4 116.4(2) . . ?
C7 C3 B1 119.5(2) . . ?
C4 C3 B1 124.1(3) . . ?
C5 C4 C3 121.3(3) . . ?
C6 C5 C4 119.4(3) . . ?
N1 C6 C5 119.4(3) . . ?
N1 C7 C3 121.1(2) . . ?

loop_
_geom_bond_atom_site_label_1
_geom_bond_atom_site_label_2
_geom_bond_distance
_geom_bond_site_symmetry_2
_geom_bond_publ_flag
Ni1 S2 2.1774(9) 2_666 ?
Ni1 S2 2.1774(9) . ?
Ni1 S1 2.1786(9) . ?
Ni1 S1 2.1786(10) 2_666 ?
S1 C1 1.710(3) . ?
S2 C2 1.706(3) . ?
O1 C1 1.235(3) . ?
O2 C2 1.230(3) . ?
O4 B1 1.352(4) . ?
O3 B1 1.341(4) . ?
B1 C3 1.575(4) . ?
N1 C6 1.331(4) . ?
N1 C7 1.341(4) . ?
C1 C2 1.526(4) . ?
C3 C7 1.377(4) . ?
C3 C4 1.393(4) . ?
C4 C5 1.374(4) . ?
C5 C6 1.366(4) . ?
